data_4072312
loop_
_publ_author_name
'Song, Guoyong'
'Zhang, Yao'
'Su, Yan'
'Deng, Weiqiao'
'Han, Keli'
'Li, Xingwei'

_publ_section_title
;
 Pyridine-Based N-Heterocyclic Carbene Hydride Complexes of Iridium via
 C&#x2212;H Activation
;
_journal_issue 23
_journal_name_full Organometallics
_journal_page_first 6193
_journal_paper_doi 10.1021/om800756c
_journal_volume 27
_journal_year 2008
_chemical_formula_moiety 'C27 H27 Br Ir N2, C0.67 H N0.33, F6 Sb'
_chemical_formula_sum 'C27.67 H28 Br F6 Ir N2.33 Sb'
_chemical_formula_weight 901.05
_chemical_name_systematic
;

 ?

;
_space_group_IT_number 2
_symmetry_cell_setting triclinic
_symmetry_space_group_name_Hall '-P 1'
_symmetry_space_group_name_H-M 'P -1'
_atom_sites_solution_hydrogens geom
_atom_sites_solution_primary direct
_atom_sites_solution_secondary difmap
_audit_creation_method SHELXL-97
_cell_angle_alpha 85.1270(10)
_cell_angle_beta 82.979(2)
_cell_angle_gamma 87.9560(10)
_cell_formula_units_Z 6
_cell_length_a 13.0166(4)
_cell_length_b 13.5422(4)
_cell_length_c 24.0445(7)
_cell_measurement_reflns_used 8814
_cell_measurement_temperature 173(2)
_cell_measurement_theta_max 0.00
_cell_measurement_theta_min 0.00
_cell_volume 4190.0(2)
_computing_cell_refinement 'Bruker SMART'
_computing_data_collection 'Bruker SMART'
_computing_data_reduction 'Bruker SAINT'
_computing_molecular_graphics 'Bruker SHELXTL'
_computing_publication_material 'Bruker SHELXTL'
_computing_structure_refinement 'SHELXL-97 (Sheldrick, 1997)'
_computing_structure_solution 'SHELXS-97 (Sheldrick, 1990)'
_diffrn_ambient_temperature 173(2)
_diffrn_measured_fraction_theta_full 0.995
_diffrn_measured_fraction_theta_max 0.995
_diffrn_measurement_device_type 'CCD area detector'
_diffrn_measurement_method 'phi and omega scans'
_diffrn_radiation_monochromator graphite
_diffrn_radiation_source 'fine-focus sealed tube'
_diffrn_radiation_type MoK\a
_diffrn_radiation_wavelength 0.71073
_diffrn_reflns_av_R_equivalents 0.0385
_diffrn_reflns_av_sigmaI/netI 0.0557
_diffrn_reflns_limit_h_max 21
_diffrn_reflns_limit_h_min -21
_diffrn_reflns_limit_k_max 22
_diffrn_reflns_limit_k_min -22
_diffrn_reflns_limit_l_max 40
_diffrn_reflns_limit_l_min -40
_diffrn_reflns_number 176183
_diffrn_reflns_theta_full 36.52
_diffrn_reflns_theta_max 36.52
_diffrn_reflns_theta_min 0.86
_exptl_absorpt_coefficient_mu 7.219
_exptl_absorpt_correction_T_max 0.5322
_exptl_absorpt_correction_T_min 0.2207
_exptl_absorpt_correction_type multi-scan
_exptl_absorpt_process_details sadabs
_exptl_crystal_colour yellow
_exptl_crystal_density_diffrn 2.143
_exptl_crystal_density_method 'not measured'
_exptl_crystal_description needle
_exptl_crystal_F_000 2564
_exptl_crystal_size_max 0.30
_exptl_crystal_size_mid 0.12
_exptl_crystal_size_min 0.10
_refine_diff_density_max 2.722
_refine_diff_density_min -2.987
_refine_diff_density_rms 0.275
_refine_ls_extinction_method none
_refine_ls_goodness_of_fit_ref 1.035
_refine_ls_hydrogen_treatment mixed
_refine_ls_matrix_type full
_refine_ls_number_parameters 1064
_refine_ls_number_reflns 41000
_refine_ls_number_restraints 9
_refine_ls_restrained_S_all 1.035
_refine_ls_R_factor_all 0.0848
_refine_ls_R_factor_gt 0.0389
_refine_ls_shift/su_max 0.004
_refine_ls_shift/su_mean 0.000
_refine_ls_structure_factor_coef Fsqd
_refine_ls_weighting_details 'calc w=1/[\s^2^(Fo^2^)+(0.0595P)^2^+6.0417P] where P=(Fo^2^+2Fc^2^)/3'
_refine_ls_weighting_scheme calc
_refine_ls_wR_factor_gt 0.0929
_refine_ls_wR_factor_ref 0.1210
_reflns_number_gt 26985
_reflns_number_total 41000
_reflns_threshold_expression >2sigma(I)
_cod_data_source_file om800756c_si_003.cif
_cod_data_source_block lxw76
_cod_depositor_comments
;
The following automatic conversions were performed:

'_symmetry_cell_setting' value 'Triclinic' changed to 'triclinic'
according to /home/saulius/struct/CIF-dictionaries/cif_core.dic
dictionary named 'cif_core.dic' version 2.4.1 from 2010-06-29.

Automatic conversion script
Id: cif_fix_values 1715 2011-07-08 13:25:40Z adriana 
;
_cod_original_sg_symbol_H-M P-1
_cod_database_code 4072312

loop_
_symmetry_equiv_pos_as_xyz
'x, y, z'
'-x, -y, -z'

loop_
_atom_site_label
_atom_site_type_symbol
_atom_site_fract_x
_atom_site_fract_y
_atom_site_fract_z
_atom_site_U_iso_or_equiv
_atom_site_adp_type
_atom_site_occupancy
_atom_site_symmetry_multiplicity
_atom_site_calc_flag
_atom_site_refinement_flags
Ir1 Ir 0.371417(10) 0.897175(10) 0.310249(6) 0.01807(3) Uani 1 1 d D
H1M H 0.354(2) 0.977(2) 0.2592(12) 0.027 Uiso 1 1 d D
Ir2 Ir 0.111260(14) 0.266911(12) 0.988830(7) 0.02988(4) Uani 1 1 d D
H2M H 0.0327(18) 0.190(3) 0.9692(19) 0.045 Uiso 1 1 d D
Ir3 Ir 0.238055(11) 0.406467(11) 0.300515(7) 0.02280(3) Uani 1 1 d D
H3M H 0.274(2) 0.485(3) 0.2492(14) 0.034 Uiso 1 1 d D
Br1 Br 0.36198(3) 0.76533(3) 0.243914(17) 0.02652(8) Uani 1 1 d .
Br2 Br 0.03459(4) 0.37295(4) 0.912066(19) 0.03589(10) Uani 1 1 d .
Br3 Br 0.30099(4) 0.27717(3) 0.23478(2) 0.03407(9) Uani 1 1 d .
C1 C 0.3916(3) 0.9766(3) 0.38280(16) 0.0237(7) Uani 1 1 d .
H1 H 0.3297 0.9766 0.4119 0.028 Uiso 1 1 calc R
C2 C 0.3856(3) 1.0472(3) 0.33678(17) 0.0258(8) Uani 1 1 d .
H2 H 0.3197 1.0876 0.3388 0.031 Uiso 1 1 calc R
C3 C 0.4787(3) 1.1020(3) 0.3077(2) 0.0297(8) Uani 1 1 d .
H3A H 0.5294 1.1063 0.3349 0.036 Uiso 1 1 calc R
H3B H 0.4567 1.1705 0.2958 0.036 Uiso 1 1 calc R
C4 C 0.5322(3) 1.0529(3) 0.2561(2) 0.0312(9) Uani 1 1 d .
H4A H 0.4995 1.0789 0.2225 0.037 Uiso 1 1 calc R
H4B H 0.6059 1.0715 0.2498 0.037 Uiso 1 1 calc R
C5 C 0.5266(3) 0.9413(3) 0.26190(18) 0.0258(7) Uani 1 1 d .
H5 H 0.5433 0.9098 0.2256 0.031 Uiso 1 1 calc R
C6 C 0.5459(3) 0.8796(3) 0.30918(17) 0.0240(7) Uani 1 1 d .
H6 H 0.5744 0.8122 0.3007 0.029 Uiso 1 1 calc R
C7 C 0.5816(3) 0.9182(3) 0.36107(18) 0.0275(8) Uani 1 1 d .
H7A H 0.6236 0.9776 0.3493 0.033 Uiso 1 1 calc R
H7B H 0.6268 0.8670 0.3783 0.033 Uiso 1 1 calc R
C8 C 0.4919(3) 0.9455(3) 0.40579(17) 0.0248(7) Uani 1 1 d .
H8A H 0.4789 0.8876 0.4335 0.030 Uiso 1 1 calc R
H8B H 0.5139 1.0003 0.4260 0.030 Uiso 1 1 calc R
C9 C 0.4298(3) 0.7097(3) 0.39419(18) 0.0275(8) Uani 1 1 d .
H9 H 0.4999 0.7175 0.3784 0.033 Uiso 1 1 calc R
C10 C 0.4060(4) 0.6320(3) 0.4357(2) 0.0345(9) Uani 1 1 d .
H10 H 0.4594 0.5883 0.4474 0.041 Uiso 1 1 calc R
C11 C 0.3064(4) 0.6192(4) 0.4593(2) 0.0356(10) Uani 1 1 d .
H11 H 0.2899 0.5669 0.4875 0.043 Uiso 1 1 calc R
C12 C 0.2280(3) 0.6847(3) 0.44125(18) 0.0290(8) Uani 1 1 d .
C13 C 0.1212(4) 0.6768(4) 0.46254(19) 0.0347(10) Uani 1 1 d .
H13 H 0.1003 0.6256 0.4907 0.042 Uiso 1 1 calc R
C14 C 0.0495(3) 0.7409(4) 0.4434(2) 0.0353(10) Uani 1 1 d .
H14 H -0.0209 0.7357 0.4590 0.042 Uiso 1 1 calc R
C15 C 0.0787(3) 0.8168(3) 0.39990(18) 0.0288(8) Uani 1 1 d .
C16 C 0.0058(3) 0.8849(4) 0.3769(2) 0.0377(11) Uani 1 1 d .
H16 H -0.0652 0.8840 0.3919 0.045 Uiso 1 1 calc R
C17 C 0.0385(3) 0.9504(4) 0.3338(2) 0.0323(9) Uani 1 1 d .
H17 H -0.0106 0.9951 0.3186 0.039 Uiso 1 1 calc R
C18 C 0.2158(3) 0.8964(3) 0.33218(16) 0.0214(7) Uani 1 1 d .
C19 C 0.1816(3) 0.8266(3) 0.37721(16) 0.0232(7) Uani 1 1 d .
C20 C 0.2576(3) 0.7605(3) 0.39883(16) 0.0235(7) Uani 1 1 d .
C21 C 0.1617(3) 1.0244(3) 0.25877(19) 0.0307(9) Uani 1 1 d .
H21A H 0.2252 1.0613 0.2607 0.037 Uiso 1 1 calc RD
H21B H 0.1034 1.0731 0.2571 0.037 Uiso 1 1 calc R
C22 C 0.1746(3) 0.9700(3) 0.20602(19) 0.0301(8) Uani 1 1 d .
C23 C 0.1077(4) 0.8968(4) 0.1981(2) 0.0361(10) Uani 1 1 d .
H23 H 0.0521 0.8800 0.2264 0.043 Uiso 1 1 calc R
C24 C 0.1206(5) 0.8477(4) 0.1493(2) 0.0446(12) Uani 1 1 d .
H24 H 0.0746 0.7973 0.1442 0.054 Uiso 1 1 calc R
C25 C 0.2022(5) 0.8733(5) 0.1077(2) 0.0492(13) Uani 1 1 d .
H25 H 0.2122 0.8393 0.0744 0.059 Uiso 1 1 calc R
C26 C 0.2681(5) 0.9471(5) 0.1145(2) 0.0483(13) Uani 1 1 d .
H26 H 0.3226 0.9650 0.0858 0.058 Uiso 1 1 calc R
C27 C 0.2548(4) 0.9956(4) 0.1637(2) 0.0388(10) Uani 1 1 d .
H27 H 0.3006 1.0464 0.1686 0.047 Uiso 1 1 calc R
C28 C -0.0034(5) 0.3276(5) 1.0573(2) 0.0478(13) Uani 1 1 d .
H28 H -0.0314 0.3958 1.0476 0.057 Uiso 1 1 calc R
C29 C -0.0513(5) 0.2537(4) 1.0360(2) 0.0479(13) Uani 1 1 d .
H29 H -0.1074 0.2779 1.0129 0.057 Uiso 1 1 calc R
C30 C -0.0649(6) 0.1488(6) 1.0619(4) 0.077(2) Uani 1 1 d .
H30A H -0.1144 0.1505 1.0965 0.092 Uiso 1 1 calc R
H30B H -0.0969 0.1108 1.0354 0.092 Uiso 1 1 calc R
C31 C 0.0298(6) 0.0941(6) 1.0764(4) 0.074(2) Uani 1 1 d .
H31A H 0.0238 0.0237 1.0694 0.089 Uiso 1 1 calc R
H31B H 0.0334 0.0967 1.1172 0.089 Uiso 1 1 calc R
C32 C 0.1305(5) 0.1326(4) 1.0444(2) 0.0461(12) Uani 1 1 d .
H32 H 0.1766 0.0803 1.0268 0.055 Uiso 1 1 calc R
C33 C 0.1834(5) 0.2099(4) 1.0627(2) 0.0471(13) Uani 1 1 d .
H33 H 0.2605 0.2028 1.0560 0.057 Uiso 1 1 calc R
C34 C 0.1434(7) 0.2658(7) 1.1133(3) 0.075(2) Uani 1 1 d .
H34A H 0.1426 0.2190 1.1473 0.090 Uiso 1 1 calc R
H34B H 0.1937 0.3175 1.1167 0.090 Uiso 1 1 calc R
C35 C 0.0391(7) 0.3142(6) 1.1135(2) 0.073(2) Uani 1 1 d .
H35A H 0.0417 0.3803 1.1280 0.088 Uiso 1 1 calc R
H35B H -0.0102 0.2744 1.1403 0.088 Uiso 1 1 calc R
C36 C 0.1816(6) 0.4791(4) 1.0201(3) 0.0582(17) Uani 1 1 d .
H36 H 0.1153 0.4861 1.0410 0.070 Uiso 1 1 calc R
C37 C 0.2516(7) 0.5568(5) 1.0166(4) 0.071(2) Uani 1 1 d .
H37 H 0.2323 0.6154 1.0348 0.085 Uiso 1 1 calc R
C38 C 0.3465(6) 0.5480(5) 0.9873(4) 0.074(3) Uani 1 1 d .
H38 H 0.3939 0.6003 0.9850 0.089 Uiso 1 1 calc R
C39 C 0.3747(5) 0.4633(4) 0.9607(3) 0.0554(17) Uani 1 1 d .
C40 C 0.4712(6) 0.4478(6) 0.9281(3) 0.070(2) Uani 1 1 d .
H40 H 0.5202 0.4990 0.9235 0.084 Uiso 1 1 calc R
C41 C 0.4963(5) 0.3620(6) 0.9031(3) 0.0593(18) Uani 1 1 d .
H41 H 0.5628 0.3533 0.8828 0.071 Uiso 1 1 calc R
C42 C 0.4230(4) 0.2856(5) 0.9075(2) 0.0470(14) Uani 1 1 d .
C43 C 0.4414(5) 0.1968(5) 0.8824(2) 0.0511(14) Uani 1 1 d .
H43 H 0.5087 0.1813 0.8648 0.061 Uiso 1 1 calc R
C44 C 0.3643(4) 0.1329(5) 0.8828(2) 0.0459(12) Uani 1 1 d .
H44 H 0.3778 0.0727 0.8653 0.055 Uiso 1 1 calc R
C45 C 0.2424(4) 0.2327(3) 0.93850(18) 0.0313(9) Uani 1 1 d .
C46 C 0.3248(4) 0.2998(4) 0.93711(19) 0.0354(10) Uani 1 1 d .
C47 C 0.3015(4) 0.3872(4) 0.9656(2) 0.0401(11) Uani 1 1 d .
C48 C 0.1875(5) 0.0845(4) 0.8942(2) 0.0415(11) Uani 1 1 d .
H48A H 0.1191 0.0985 0.9153 0.050 Uiso 1 1 calc RD
H48B H 0.2085 0.0151 0.9046 0.050 Uiso 1 1 calc R
C49 C 0.1805(4) 0.0990(4) 0.8318(2) 0.0375(10) Uani 1 1 d .
C50 C 0.1638(5) 0.1944(4) 0.8069(2) 0.0468(12) Uani 1 1 d .
H50 H 0.1515 0.2486 0.8297 0.056 Uiso 1 1 calc R
C51 C 0.1653(5) 0.2099(5) 0.7495(2) 0.0493(13) Uani 1 1 d .
H51 H 0.1569 0.2752 0.7325 0.059 Uiso 1 1 calc R
C52 C 0.1788(4) 0.1308(5) 0.7166(2) 0.0480(14) Uani 1 1 d .
H52 H 0.1806 0.1418 0.6769 0.058 Uiso 1 1 calc R
C53 C 0.1896(4) 0.0364(5) 0.7409(2) 0.0442(12) Uani 1 1 d .
H53 H 0.1960 -0.0183 0.7184 0.053 Uiso 1 1 calc R
C54 C 0.1911(4) 0.0208(4) 0.7988(2) 0.0394(11) Uani 1 1 d .
H54 H 0.1995 -0.0446 0.8156 0.047 Uiso 1 1 calc R
C55 C 0.0718(3) 0.3963(4) 0.2844(2) 0.0365(10) Uani 1 1 d .
H55 H 0.0536 0.3306 0.2727 0.044 Uiso 1 1 calc R
C56 C 0.1191(4) 0.4584(4) 0.2417(2) 0.0372(10) Uani 1 1 d .
H56 H 0.1304 0.4289 0.2046 0.045 Uiso 1 1 calc R
C57 C 0.1123(4) 0.5706(4) 0.2369(2) 0.0427(12) Uani 1 1 d .
H57A H 0.0443 0.5923 0.2250 0.051 Uiso 1 1 calc R
H57B H 0.1667 0.5962 0.2073 0.051 Uiso 1 1 calc R
C58 C 0.1248(4) 0.6155(3) 0.2913(2) 0.0367(10) Uani 1 1 d .
H58A H 0.0560 0.6207 0.3136 0.044 Uiso 1 1 calc R
H58B H 0.1509 0.6834 0.2822 0.044 Uiso 1 1 calc R
C59 C 0.1980(3) 0.5564(3) 0.3267(2) 0.0295(8) Uani 1 1 d .
H59 H 0.2587 0.5943 0.3343 0.035 Uiso 1 1 calc R
C60 C 0.1633(3) 0.4851(3) 0.3704(2) 0.0294(8) Uani 1 1 d .
H60 H 0.2030 0.4822 0.4036 0.035 Uiso 1 1 calc R
C61 C 0.0517(3) 0.4571(3) 0.3844(2) 0.0369(10) Uani 1 1 d .
H61A H 0.0127 0.5122 0.4026 0.044 Uiso 1 1 calc R
H61B H 0.0478 0.3983 0.4119 0.044 Uiso 1 1 calc R
C62 C -0.0015(3) 0.4337(4) 0.3331(2) 0.0399(11) Uani 1 1 d .
H62A H -0.0542 0.3830 0.3457 0.048 Uiso 1 1 calc R
H62B H -0.0382 0.4944 0.3193 0.048 Uiso 1 1 calc R
C63 C 0.1245(3) 0.2219(3) 0.3745(2) 0.0331(9) Uani 1 1 d .
H63 H 0.0702 0.2316 0.3513 0.040 Uiso 1 1 calc R
C64 C 0.1155(4) 0.1474(4) 0.4176(2) 0.0386(11) Uani 1 1 d .
H64 H 0.0556 0.1080 0.4238 0.046 Uiso 1 1 calc R
C65 C 0.1931(4) 0.1303(3) 0.4515(2) 0.0351(10) Uani 1 1 d .
H65 H 0.1868 0.0804 0.4819 0.042 Uiso 1 1 calc R
C66 C 0.2820(3) 0.1883(3) 0.44018(17) 0.0255(7) Uani 1 1 d .
C67 C 0.3697(4) 0.1726(3) 0.47026(18) 0.0314(9) Uani 1 1 d .
H67 H 0.3683 0.1221 0.5003 0.038 Uiso 1 1 calc R
C68 C 0.4551(3) 0.2282(3) 0.45702(18) 0.0299(8) Uani 1 1 d .
H68 H 0.5127 0.2160 0.4776 0.036 Uiso 1 1 calc R
C69 C 0.4589(3) 0.3051(3) 0.41239(17) 0.0248(7) Uani 1 1 d .
C70 C 0.5462(3) 0.3654(3) 0.39697(19) 0.0294(8) Uani 1 1 d .
H70 H 0.6049 0.3576 0.4170 0.035 Uiso 1 1 calc R
C71 C 0.5439(3) 0.4340(3) 0.3532(2) 0.0306(9) Uani 1 1 d .
H71 H 0.6022 0.4747 0.3429 0.037 Uiso 1 1 calc R
C72 C 0.3732(3) 0.3957(3) 0.33551(16) 0.0228(7) Uani 1 1 d .
C73 C 0.3740(3) 0.3229(3) 0.38175(16) 0.0204(6) Uani 1 1 d .
C74 C 0.2855(3) 0.2628(3) 0.39594(16) 0.0218(7) Uani 1 1 d .
C75 C 0.4774(4) 0.5246(3) 0.2746(2) 0.0383(11) Uani 1 1 d .
H75A H 0.4904 0.5890 0.2888 0.046 Uiso 1 1 calc R
H75B H 0.4142 0.5325 0.2554 0.046 Uiso 1 1 calc RD
C76 C 0.5681(4) 0.4965(4) 0.2331(2) 0.0368(10) Uani 1 1 d .
C77 C 0.5663(4) 0.4115(4) 0.2047(2) 0.0463(12) Uani 1 1 d .
H77 H 0.5085 0.3694 0.2118 0.056 Uiso 1 1 calc R
C78 C 0.6494(6) 0.3889(6) 0.1660(3) 0.0599(17) Uani 1 1 d .
H78 H 0.6484 0.3311 0.1462 0.072 Uiso 1 1 calc R
C79 C 0.7333(6) 0.4490(6) 0.1558(2) 0.0642(19) Uani 1 1 d .
H79 H 0.7893 0.4328 0.1286 0.077 Uiso 1 1 calc R
C80 C 0.7381(5) 0.5325(5) 0.1841(3) 0.0555(16) Uani 1 1 d .
H80 H 0.7972 0.5729 0.1774 0.067 Uiso 1 1 calc R
C81 C 0.6535(4) 0.5566(4) 0.2233(2) 0.0451(12) Uani 1 1 d .
H81 H 0.6549 0.6143 0.2431 0.054 Uiso 1 1 calc R
C82 C 0.2189(6) 0.6965(6) 0.7181(3) 0.075(2) Uani 1 1 d .
H82A H 0.2217 0.6348 0.7423 0.113 Uiso 1 1 calc R
H82B H 0.2839 0.7314 0.7168 0.113 Uiso 1 1 calc R
H82C H 0.2089 0.6811 0.6800 0.113 Uiso 1 1 calc R
C83 C 0.1335(6) 0.7587(6) 0.7402(3) 0.0583(16) Uani 1 1 d .
F1 F 0.4999(5) 0.0718(5) 0.1114(3) 0.120(2) Uani 1 1 d .
F2 F 0.6520(5) 0.0411(3) 0.02989(17) 0.0902(16) Uani 1 1 d .
F3 F 0.4741(10) 0.1364(7) 0.0108(4) 0.227(6) Uani 1 1 d .
F4 F 0.6464(10) 0.2263(4) -0.0001(5) 0.291(9) Uani 1 1 d .
F5 F 0.5053(4) 0.2654(4) 0.0801(3) 0.1053(19) Uani 1 1 d .
F6 F 0.6698(5) 0.1596(9) 0.1037(5) 0.223(6) Uani 1 1 d .
F7 F 0.1133(3) 0.8716(5) 0.62894(17) 0.0917(17) Uani 1 1 d .
F8 F 0.2122(5) 0.7426(3) 0.5670(2) 0.102(2) Uani 1 1 d .
F9 F 0.1280(3) 0.9061(2) 0.51814(14) 0.0496(8) Uani 1 1 d .
F10 F 0.3261(4) 0.8882(6) 0.5123(2) 0.132(3) Uani 1 1 d .
F11 F 0.2260(4) 1.0134(3) 0.5771(2) 0.0914(17) Uani 1 1 d .
F12 F 0.3152(3) 0.8517(3) 0.62278(16) 0.0550(9) Uani 1 1 d .
F13 F 0.1223(2) 0.3561(2) 0.63680(13) 0.0386(6) Uani 1 1 d .
F14 F 0.3255(2) 0.3462(3) 0.64079(13) 0.0448(7) Uani 1 1 d .
F15 F 0.2394(3) 0.2471(2) 0.56904(14) 0.0465(7) Uani 1 1 d .
F16 F 0.3561(2) 0.4034(3) 0.53258(14) 0.0484(8) Uani 1 1 d .
F17 F 0.1555(2) 0.4154(3) 0.52780(15) 0.0537(9) Uani 1 1 d .
F18 F 0.2385(3) 0.5120(2) 0.60184(17) 0.0531(9) Uani 1 1 d .
N1 N 0.3577(2) 0.7731(2) 0.37599(13) 0.0216(6) Uani 1 1 d D
N2 N 0.1412(3) 0.9550(3) 0.31076(15) 0.0261(7) Uani 1 1 d .
N3 N 0.2054(4) 0.3959(3) 0.99489(18) 0.0410(10) Uani 1 1 d D
N4 N 0.2657(3) 0.1536(3) 0.90857(16) 0.0360(8) Uani 1 1 d .
N5 N 0.2062(3) 0.2814(2) 0.36368(15) 0.0249(6) Uani 1 1 d D
N6 N 0.4608(3) 0.4477(2) 0.32277(15) 0.0258(7) Uani 1 1 d .
N7 N 0.0640(6) 0.8056(6) 0.7566(3) 0.082(2) Uani 1 1 d .
Sb1 Sb 0.57441(4) 0.15046(3) 0.055071(19) 0.06157(12) Uani 1 1 d .
Sb2 Sb 0.22202(2) 0.87708(2) 0.570072(11) 0.02470(5) Uani 1 1 d .
Sb3 Sb 0.23902(2) 0.379782(19) 0.584608(12) 0.02639(6) Uani 1 1 d .

loop_
_atom_site_aniso_label
_atom_site_aniso_U_11
_atom_site_aniso_U_22
_atom_site_aniso_U_33
_atom_site_aniso_U_23
_atom_site_aniso_U_13
_atom_site_aniso_U_12
Ir1 0.01548(6) 0.01891(6) 0.02007(6) -0.00291(4) -0.00227(5) -0.00011(4)
Ir2 0.03974(9) 0.02885(8) 0.02138(7) 0.00211(6) -0.00552(6) -0.00895(6)
Ir3 0.02010(7) 0.02046(6) 0.02916(8) -0.00464(5) -0.00683(5) 0.00083(5)
Br1 0.03013(19) 0.02332(16) 0.02664(18) -0.00667(14) -0.00175(15) -0.00262(14)
Br2 0.0425(2) 0.0391(2) 0.0263(2) 0.00400(17) -0.00793(18) -0.00652(19)
Br3 0.0360(2) 0.0320(2) 0.0374(2) -0.01426(17) -0.01131(18) 0.00510(16)
C1 0.0215(17) 0.0275(17) 0.0234(18) -0.0082(14) -0.0044(14) 0.0026(13)
C2 0.0274(19) 0.0234(16) 0.0285(19) -0.0072(14) -0.0088(15) 0.0031(14)
C3 0.030(2) 0.0210(16) 0.040(2) -0.0029(15) -0.0122(18) 0.0002(14)
C4 0.028(2) 0.0292(19) 0.035(2) 0.0036(16) -0.0018(17) -0.0045(15)
C5 0.0194(17) 0.0303(18) 0.0267(19) -0.0016(15) 0.0019(14) -0.0046(14)
C6 0.0152(15) 0.0263(17) 0.0298(19) -0.0037(14) 0.0007(14) 0.0022(13)
C7 0.0206(17) 0.0304(19) 0.033(2) -0.0024(16) -0.0074(15) 0.0006(14)
C8 0.0196(16) 0.0278(17) 0.0289(19) -0.0062(14) -0.0084(14) 0.0012(13)
C9 0.0233(18) 0.0271(18) 0.032(2) -0.0010(15) -0.0040(15) 0.0016(14)
C10 0.039(2) 0.028(2) 0.036(2) 0.0042(17) -0.0101(19) 0.0048(17)
C11 0.045(3) 0.033(2) 0.029(2) 0.0059(17) -0.0083(19) -0.0093(19)
C12 0.030(2) 0.033(2) 0.0238(19) -0.0023(15) -0.0013(16) -0.0086(16)
C13 0.035(2) 0.043(2) 0.026(2) -0.0051(18) 0.0035(17) -0.0168(19)
C14 0.0240(19) 0.051(3) 0.032(2) -0.012(2) 0.0019(17) -0.0131(18)
C15 0.0174(16) 0.044(2) 0.027(2) -0.0127(17) -0.0012(14) -0.0081(15)
C16 0.0161(17) 0.056(3) 0.044(3) -0.020(2) -0.0037(17) 0.0007(18)
C17 0.0184(17) 0.043(2) 0.038(2) -0.0148(19) -0.0076(16) 0.0080(16)
C18 0.0197(16) 0.0227(15) 0.0241(17) -0.0099(13) -0.0075(13) 0.0040(12)
C19 0.0195(16) 0.0310(18) 0.0211(17) -0.0115(14) -0.0035(13) -0.0014(13)
C20 0.0237(17) 0.0254(17) 0.0223(17) -0.0043(13) -0.0040(14) -0.0039(13)
C21 0.030(2) 0.0278(19) 0.036(2) -0.0009(16) -0.0133(17) 0.0040(15)
C22 0.033(2) 0.0282(19) 0.030(2) 0.0043(15) -0.0132(17) 0.0014(16)
C23 0.038(2) 0.036(2) 0.034(2) -0.0011(18) -0.0076(19) -0.0052(19)
C24 0.053(3) 0.044(3) 0.040(3) -0.009(2) -0.013(2) -0.009(2)
C25 0.059(4) 0.057(3) 0.031(3) -0.003(2) -0.005(2) 0.006(3)
C26 0.048(3) 0.062(4) 0.033(3) 0.007(2) -0.002(2) 0.003(3)
C27 0.039(2) 0.045(3) 0.032(2) 0.008(2) -0.0092(19) -0.006(2)
C28 0.061(4) 0.049(3) 0.030(2) -0.001(2) 0.002(2) 0.006(3)
C29 0.045(3) 0.046(3) 0.045(3) 0.011(2) 0.014(2) -0.001(2)
C30 0.068(5) 0.062(4) 0.085(5) 0.031(4) 0.027(4) 0.002(3)
C31 0.067(4) 0.062(4) 0.083(5) 0.042(4) 0.006(4) -0.008(3)
C32 0.053(3) 0.044(3) 0.039(3) 0.016(2) -0.006(2) -0.004(2)
C33 0.065(4) 0.050(3) 0.029(2) 0.001(2) -0.021(2) 0.003(3)
C34 0.105(6) 0.092(6) 0.033(3) -0.008(3) -0.031(4) 0.013(5)
C35 0.108(6) 0.085(5) 0.025(3) -0.008(3) -0.005(3) 0.024(5)
C36 0.075(4) 0.039(3) 0.070(4) -0.012(3) -0.042(4) 0.000(3)
C37 0.089(5) 0.031(3) 0.105(6) -0.008(3) -0.063(5) -0.007(3)
C38 0.087(5) 0.039(3) 0.109(6) 0.017(3) -0.070(5) -0.029(3)
C39 0.066(4) 0.043(3) 0.063(4) 0.021(3) -0.041(3) -0.031(3)
C40 0.066(4) 0.078(5) 0.069(4) 0.035(4) -0.041(4) -0.049(4)
C41 0.042(3) 0.081(5) 0.056(4) 0.021(3) -0.020(3) -0.029(3)
C42 0.039(3) 0.067(4) 0.036(3) 0.018(2) -0.016(2) -0.016(3)
C43 0.039(3) 0.076(4) 0.035(3) 0.012(3) 0.001(2) -0.005(3)
C44 0.049(3) 0.058(3) 0.027(2) 0.003(2) 0.003(2) -0.004(3)
C45 0.039(2) 0.034(2) 0.0216(19) 0.0068(15) -0.0085(17) -0.0106(17)
C46 0.040(2) 0.039(2) 0.027(2) 0.0125(18) -0.0136(18) -0.0113(19)
C47 0.047(3) 0.035(2) 0.042(3) 0.0095(19) -0.025(2) -0.013(2)
C48 0.057(3) 0.037(2) 0.029(2) -0.0031(18) 0.006(2) -0.017(2)
C49 0.039(2) 0.040(2) 0.032(2) -0.0068(19) 0.0053(19) -0.014(2)
C50 0.057(3) 0.042(3) 0.042(3) -0.006(2) -0.003(2) -0.007(2)
C51 0.050(3) 0.058(3) 0.040(3) 0.000(2) -0.008(2) -0.010(3)
C52 0.028(2) 0.088(5) 0.030(2) -0.001(3) -0.0067(19) -0.022(3)
C53 0.031(2) 0.067(4) 0.036(3) -0.018(2) 0.000(2) -0.012(2)
C54 0.042(3) 0.040(2) 0.036(2) -0.007(2) 0.003(2) -0.008(2)
C55 0.025(2) 0.034(2) 0.055(3) -0.009(2) -0.021(2) 0.0012(16)
C56 0.035(2) 0.037(2) 0.045(3) -0.008(2) -0.023(2) 0.0042(18)
C57 0.043(3) 0.035(2) 0.053(3) 0.001(2) -0.020(2) 0.005(2)
C58 0.030(2) 0.0234(18) 0.056(3) -0.0037(18) -0.005(2) 0.0035(15)
C59 0.0229(18) 0.0221(17) 0.045(2) -0.0087(16) -0.0054(17) 0.0030(14)
C60 0.028(2) 0.0229(17) 0.038(2) -0.0072(15) -0.0044(17) -0.0010(14)
C61 0.025(2) 0.030(2) 0.054(3) -0.0075(19) 0.0031(19) 0.0015(16)
C62 0.0204(19) 0.034(2) 0.066(3) -0.006(2) -0.009(2) -0.0003(16)
C63 0.0212(18) 0.029(2) 0.049(3) -0.0049(18) -0.0048(18) -0.0027(15)
C64 0.027(2) 0.031(2) 0.056(3) -0.005(2) 0.004(2) -0.0085(17)
C65 0.035(2) 0.0277(19) 0.039(2) 0.0021(17) 0.0086(19) -0.0020(17)
C66 0.0272(19) 0.0232(16) 0.0239(18) -0.0031(14) 0.0058(15) 0.0009(14)
C67 0.038(2) 0.030(2) 0.0239(19) 0.0007(15) 0.0001(17) 0.0055(17)
C68 0.0271(19) 0.036(2) 0.027(2) -0.0044(16) -0.0069(16) 0.0034(16)
C69 0.0223(17) 0.0292(18) 0.0237(18) -0.0070(14) -0.0036(14) 0.0017(14)
C70 0.0211(18) 0.034(2) 0.035(2) -0.0087(17) -0.0070(16) 0.0005(15)
C71 0.0214(18) 0.031(2) 0.041(2) -0.0075(17) -0.0042(17) -0.0053(15)
C72 0.0213(17) 0.0229(16) 0.0244(18) -0.0050(13) -0.0011(14) -0.0006(13)
C73 0.0181(15) 0.0216(15) 0.0223(17) -0.0067(13) -0.0022(13) 0.0004(12)
C74 0.0213(16) 0.0200(15) 0.0237(17) -0.0037(13) -0.0006(13) 0.0016(12)
C75 0.029(2) 0.0258(19) 0.056(3) 0.0146(19) -0.002(2) -0.0038(16)
C76 0.037(2) 0.039(2) 0.034(2) 0.0099(19) -0.0091(19) -0.0048(19)
C77 0.044(3) 0.053(3) 0.045(3) 0.001(2) -0.016(2) -0.011(2)
C78 0.077(5) 0.072(4) 0.034(3) -0.008(3) -0.016(3) -0.006(4)
C79 0.067(4) 0.091(5) 0.029(3) 0.011(3) 0.003(3) 0.006(4)
C80 0.045(3) 0.064(4) 0.052(3) 0.016(3) 0.007(3) -0.012(3)
C81 0.037(3) 0.044(3) 0.051(3) 0.008(2) 0.004(2) -0.012(2)
C82 0.070(5) 0.087(6) 0.067(5) 0.023(4) -0.020(4) 0.004(4)
C83 0.052(4) 0.066(4) 0.056(4) 0.014(3) -0.011(3) -0.018(3)
F1 0.098(4) 0.112(5) 0.131(5) 0.037(4) 0.027(4) 0.000(3)
F2 0.170(5) 0.050(2) 0.045(2) 0.0033(17) 0.001(3) 0.005(3)
F3 0.391(15) 0.147(7) 0.190(8) -0.058(6) -0.225(10) 0.086(8)
F4 0.420(15) 0.046(3) 0.312(12) 0.022(5) 0.305(12) 0.005(6)
F5 0.110(4) 0.072(3) 0.128(5) -0.034(3) 0.032(3) -0.013(3)
F6 0.085(4) 0.341(13) 0.294(11) -0.254(11) -0.076(6) 0.037(6)
F7 0.060(3) 0.156(5) 0.049(2) 0.018(3) 0.0084(19) 0.034(3)
F8 0.198(6) 0.0345(19) 0.092(3) -0.0103(19) -0.092(4) 0.007(3)
F9 0.0558(19) 0.0491(18) 0.0487(18) 0.0093(14) -0.0327(15) -0.0103(15)
F10 0.054(3) 0.226(7) 0.087(3) 0.075(4) 0.039(2) 0.047(4)
F11 0.135(4) 0.0346(19) 0.124(4) -0.011(2) -0.090(3) 0.004(2)
F12 0.0450(18) 0.054(2) 0.072(2) 0.0122(17) -0.0382(17) -0.0091(15)
F13 0.0280(13) 0.0370(14) 0.0463(16) 0.0039(12) 0.0069(12) 0.0027(11)
F14 0.0307(14) 0.061(2) 0.0430(17) -0.0006(14) -0.0099(12) 0.0051(13)
F15 0.0583(19) 0.0292(14) 0.0503(18) -0.0098(12) 0.0048(15) -0.0008(13)
F16 0.0306(14) 0.0556(19) 0.0524(19) 0.0061(15) 0.0152(13) -0.0050(13)
F17 0.0398(17) 0.066(2) 0.0530(19) 0.0233(17) -0.0160(15) -0.0090(15)
F18 0.0447(17) 0.0248(13) 0.088(3) -0.0089(14) 0.0018(17) -0.0042(12)
N1 0.0193(14) 0.0237(14) 0.0216(15) -0.0011(11) -0.0023(11) -0.0011(11)
N2 0.0203(15) 0.0291(16) 0.0314(18) -0.0096(13) -0.0097(13) 0.0043(12)
N3 0.054(3) 0.033(2) 0.040(2) 0.0014(16) -0.022(2) -0.0098(18)
N4 0.043(2) 0.039(2) 0.0250(18) 0.0021(15) 0.0013(16) -0.0114(17)
N5 0.0208(15) 0.0226(14) 0.0320(18) -0.0043(12) -0.0038(13) -0.0020(11)
N6 0.0228(15) 0.0199(14) 0.0342(18) -0.0007(12) -0.0019(13) -0.0008(11)
N7 0.088(5) 0.075(5) 0.081(5) -0.008(4) 0.006(4) -0.026(4)
Sb1 0.0900(3) 0.0445(2) 0.0496(2) -0.00734(17) 0.0014(2) -0.0185(2)
Sb2 0.02248(12) 0.02562(11) 0.02637(13) -0.00063(9) -0.00503(10) -0.00219(9)
Sb3 0.01900(11) 0.02315(11) 0.03575(14) 0.00190(10) -0.00123(10) -0.00011(9)

loop_
_atom_type_symbol
_atom_type_description
_atom_type_scat_dispersion_real
_atom_type_scat_dispersion_imag
_atom_type_scat_source
C C 0.0033 0.0016 'International Tables Vol C Tables 4.2.6.8 and 6.1.1.4'
H H 0.0000 0.0000 'International Tables Vol C Tables 4.2.6.8 and 6.1.1.4'
N N 0.0061 0.0033 'International Tables Vol C Tables 4.2.6.8 and 6.1.1.4'
F F 0.0171 0.0103 'International Tables Vol C Tables 4.2.6.8 and 6.1.1.4'
Br Br -0.2901 2.4595 'International Tables Vol C Tables 4.2.6.8 and 6.1.1.4'
Sb Sb -0.5866 1.5461 'International Tables Vol C Tables 4.2.6.8 and 6.1.1.4'
Ir Ir -1.4442 7.9887 'International Tables Vol C Tables 4.2.6.8 and 6.1.1.4'

loop_
_geom_angle_atom_site_label_1
_geom_angle_atom_site_label_2
_geom_angle_atom_site_label_3
_geom_angle
C18 Ir1 C1 90.89(14)
C18 Ir1 C2 93.37(15)
C1 Ir1 C2 37.54(15)
C18 Ir1 N1 78.98(14)
C1 Ir1 N1 80.51(14)
C2 Ir1 N1 117.77(14)
C18 Ir1 C6 164.87(15)
C1 Ir1 C6 80.38(14)
C2 Ir1 C6 87.23(15)
N1 Ir1 C6 87.35(13)
C18 Ir1 C5 158.81(16)
C1 Ir1 C5 94.61(15)
C2 Ir1 C5 78.96(15)
N1 Ir1 C5 122.10(14)
C6 Ir1 C5 35.74(15)
C18 Ir1 Br1 91.53(10)
C1 Ir1 Br1 164.17(11)
C2 Ir1 Br1 157.62(11)
N1 Ir1 Br1 84.61(8)
C6 Ir1 Br1 93.64(10)
C5 Ir1 Br1 88.72(11)
C45 Ir2 C33 90.1(2)
C45 Ir2 C32 91.1(2)
C33 Ir2 C32 37.5(2)
C45 Ir2 N3 78.90(18)
C33 Ir2 N3 82.5(2)
C32 Ir2 N3 119.42(19)
C45 Ir2 C28 163.9(2)
C33 Ir2 C28 80.3(2)
C32 Ir2 C28 89.1(2)
N3 Ir2 C28 87.0(2)
C45 Ir2 C29 160.0(2)
C33 Ir2 C29 92.4(2)
C32 Ir2 C29 79.1(2)
N3 Ir2 C29 121.1(2)
C28 Ir2 C29 34.9(2)
C45 Ir2 Br2 93.85(12)
C33 Ir2 Br2 166.08(16)
C32 Ir2 Br2 155.40(16)
N3 Ir2 Br2 85.17(11)
C28 Ir2 Br2 92.66(15)
C29 Ir2 Br2 88.37(15)
C72 Ir3 C60 90.85(16)
C72 Ir3 N5 79.22(14)
C60 Ir3 N5 80.07(15)
C72 Ir3 C59 94.26(15)
C60 Ir3 C59 37.48(17)
N5 Ir3 C59 117.39(15)
C72 Ir3 C55 164.28(18)
C60 Ir3 C55 80.87(17)
N5 Ir3 C55 86.16(16)
C59 Ir3 C55 87.30(16)
C72 Ir3 C56 160.15(18)
C60 Ir3 C56 94.41(18)
N5 Ir3 C56 120.53(16)
C59 Ir3 C56 78.71(17)
C55 Ir3 C56 35.19(19)
C72 Ir3 Br3 91.23(10)
C60 Ir3 Br3 164.71(12)
N5 Ir3 Br3 85.44(9)
C59 Ir3 Br3 157.13(13)
C55 Ir3 Br3 93.37(13)
C56 Ir3 Br3 88.72(13)
C2 C1 C8 123.2(4)
C2 C1 Ir1 72.3(2)
C8 C1 Ir1 111.2(2)
C1 C2 C3 122.7(4)
C1 C2 Ir1 70.1(2)
C3 C2 Ir1 114.5(3)
C2 C3 C4 113.5(3)
C5 C4 C3 113.3(4)
C6 C5 C4 125.8(4)
C6 C5 Ir1 72.0(2)
C4 C5 Ir1 109.1(3)
C5 C6 C7 122.9(4)
C5 C6 Ir1 72.3(2)
C7 C6 Ir1 111.3(2)
C6 C7 C8 113.7(3)
C1 C8 C7 114.8(3)
N1 C9 C10 122.5(4)
C11 C10 C9 120.0(4)
C10 C11 C12 119.2(4)
C11 C12 C20 117.7(4)
C11 C12 C13 123.6(4)
C20 C12 C13 118.7(4)
C14 C13 C12 121.1(4)
C13 C14 C15 120.5(4)
C19 C15 C16 116.5(4)
C19 C15 C14 120.6(4)
C16 C15 C14 123.0(4)
C17 C16 C15 119.3(4)
C16 C17 N2 122.4(4)
N2 C18 C19 116.0(3)
N2 C18 Ir1 129.0(3)
C19 C18 Ir1 114.9(3)
C15 C19 C18 123.9(4)
C15 C19 C20 118.7(4)
C18 C19 C20 117.3(3)
N1 C20 C12 122.6(4)
N1 C20 C19 117.0(4)
C12 C20 C19 120.4(4)
N2 C21 C22 112.0(3)
C23 C22 C27 119.2(4)
C23 C22 C21 121.6(4)
C27 C22 C21 119.2(4)
C22 C23 C24 120.8(5)
C23 C24 C25 119.3(5)
C26 C25 C24 120.6(5)
C25 C26 C27 119.7(5)
C26 C27 C22 120.4(5)
C29 C28 C35 122.6(6)
C29 C28 Ir2 73.0(3)
C35 C28 Ir2 110.6(4)
C28 C29 C30 126.5(7)
C28 C29 Ir2 72.1(3)
C30 C29 Ir2 108.8(4)
C31 C30 C29 116.6(6)
C30 C31 C32 115.0(5)
C33 C32 C31 121.9(6)
C33 C32 Ir2 70.9(3)
C31 C32 Ir2 114.1(4)
C32 C33 C34 123.7(7)
C32 C33 Ir2 71.6(3)
C34 C33 Ir2 111.1(4)
C35 C34 C33 117.1(5)
C34 C35 C28 116.0(5)
N3 C36 C37 122.0(7)
C38 C37 C36 119.9(7)
C37 C38 C39 120.1(6)
C38 C39 C47 117.8(7)
C38 C39 C40 124.4(6)
C47 C39 C40 117.8(6)
C41 C40 C39 122.4(6)
C40 C41 C42 120.1(7)
C43 C42 C46 116.8(5)
C43 C42 C41 123.8(6)
C46 C42 C41 119.3(6)
C44 C43 C42 120.4(6)
C43 C44 N4 120.9(6)
N4 C45 C46 114.8(4)
N4 C45 Ir2 130.0(3)
C46 C45 Ir2 115.1(4)
C42 C46 C47 120.0(5)
C42 C46 C45 123.4(5)
C47 C46 C45 116.4(5)
N3 C47 C39 122.3(6)
N3 C47 C46 117.4(4)
C39 C47 C46 120.2(6)
N4 C48 C49 108.8(4)
C54 C49 C50 119.1(5)
C54 C49 C48 121.5(5)
C50 C49 C48 119.4(4)
C51 C50 C49 120.1(5)
C50 C51 C52 120.1(6)
C53 C52 C51 120.2(5)
C52 C53 C54 119.8(5)
C49 C54 C53 120.5(5)
C56 C55 C62 122.9(4)
C56 C55 Ir3 73.2(3)
C62 C55 Ir3 110.6(3)
C55 C56 C57 126.5(5)
C55 C56 Ir3 71.6(3)
C57 C56 Ir3 109.2(3)
C56 C57 C58 113.3(4)
C57 C58 C59 113.7(4)
C60 C59 C58 122.6(4)
C60 C59 Ir3 70.2(2)
C58 C59 Ir3 114.3(3)
C59 C60 C61 123.4(4)
C59 C60 Ir3 72.4(2)
C61 C60 Ir3 111.0(3)
C60 C61 C62 114.3(4)
C55 C62 C61 114.7(4)
N5 C63 C64 123.2(4)
C65 C64 C63 120.1(4)
C64 C65 C66 118.6(4)
C74 C66 C65 118.2(4)
C74 C66 C67 118.6(4)
C65 C66 C67 123.2(4)
C68 C67 C66 121.4(4)
C67 C68 C69 120.4(4)
C73 C69 C70 117.5(4)
C73 C69 C68 119.9(4)
C70 C69 C68 122.6(4)
C71 C70 C69 118.3(4)
C70 C71 N6 122.9(4)
N6 C72 C73 115.1(3)
N6 C72 Ir3 130.6(3)
C73 C72 Ir3 114.3(3)
C69 C73 C72 123.3(4)
C69 C73 C74 118.8(4)
C72 C73 C74 117.8(3)
N5 C74 C66 122.7(4)
N5 C74 C73 116.4(3)
C66 C74 C73 120.9(4)
N6 C75 C76 111.1(4)
C81 C76 C77 120.1(5)
C81 C76 C75 119.3(5)
C77 C76 C75 120.6(5)
C78 C77 C76 119.3(6)
C79 C78 C77 120.6(7)
C78 C79 C80 121.3(6)
C79 C80 C81 118.5(6)
C76 C81 C80 120.2(6)
N7 C83 C82 177.4(9)
C9 N1 C20 118.0(3)
C9 N1 Ir1 130.4(3)
C20 N1 Ir1 111.5(2)
C18 N2 C17 121.7(4)
C18 N2 C21 123.1(3)
C17 N2 C21 115.0(3)
C36 N3 C47 117.9(5)
C36 N3 Ir2 130.3(5)
C47 N3 Ir2 111.7(3)
C45 N4 C44 123.2(5)
C45 N4 C48 124.4(4)
C44 N4 C48 112.2(4)
C63 N5 C74 117.2(4)
C63 N5 Ir3 130.8(3)
C74 N5 Ir3 112.0(2)
C72 N6 C71 122.8(4)
C72 N6 C75 123.6(4)
C71 N6 C75 113.6(4)
F4 Sb1 F3 90.8(7)
F4 Sb1 F6 93.3(7)
F3 Sb1 F6 175.9(6)
F4 Sb1 F1 179.5(5)
F3 Sb1 F1 88.8(5)
F6 Sb1 F1 87.0(5)
F4 Sb1 F2 88.4(3)
F3 Sb1 F2 93.8(3)
F6 Sb1 F2 86.6(3)
F1 Sb1 F2 91.4(2)
F4 Sb1 F5 88.8(3)
F3 Sb1 F5 89.3(3)
F6 Sb1 F5 90.5(3)
F1 Sb1 F5 91.4(3)
F2 Sb1 F5 175.9(3)
F10 Sb2 F8 93.6(3)
F10 Sb2 F12 92.0(2)
F8 Sb2 F12 88.71(18)
F10 Sb2 F9 88.5(2)
F8 Sb2 F9 92.84(17)
F12 Sb2 F9 178.32(16)
F10 Sb2 F11 89.9(3)
F8 Sb2 F11 176.5(3)
F12 Sb2 F11 90.85(16)
F9 Sb2 F11 87.56(16)
F10 Sb2 F7 177.5(3)
F8 Sb2 F7 88.7(3)
F12 Sb2 F7 89.04(18)
F9 Sb2 F7 90.35(18)
F11 Sb2 F7 87.8(3)
F15 Sb3 F13 88.60(13)
F15 Sb3 F16 91.39(15)
F13 Sb3 F16 179.78(15)
F15 Sb3 F17 90.82(16)
F13 Sb3 F17 90.91(14)
F16 Sb3 F17 89.31(15)
F15 Sb3 F18 178.79(16)
F13 Sb3 F18 90.64(14)
F16 Sb3 F18 89.37(15)
F17 Sb3 F18 90.13(17)
F15 Sb3 F14 89.95(15)
F13 Sb3 F14 90.32(13)
F16 Sb3 F14 89.46(14)
F17 Sb3 F14 178.56(15)
F18 Sb3 F14 89.11(16)

loop_
_geom_bond_atom_site_label_1
_geom_bond_atom_site_label_2
_geom_bond_distance
Ir1 C18 2.030(4)
Ir1 C1 2.172(4)
Ir1 C2 2.201(4)
Ir1 N1 2.204(3)
Ir1 C6 2.272(4)
Ir1 C5 2.276(4)
Ir1 Br1 2.5089(4)
Ir2 C45 2.032(5)
Ir2 C33 2.180(5)
Ir2 C32 2.189(5)
Ir2 N3 2.194(4)
Ir2 C28 2.271(5)
Ir2 C29 2.281(5)
Ir2 Br2 2.5224(5)
Ir3 C72 2.036(4)
Ir3 C60 2.175(4)
Ir3 N5 2.193(4)
Ir3 C59 2.204(4)
Ir3 C55 2.256(4)
Ir3 C56 2.276(4)
Ir3 Br3 2.5073(4)
C1 C2 1.407(6)
C1 C8 1.512(5)
C2 C3 1.509(6)
C3 C4 1.538(6)
C4 C5 1.509(6)
C5 C6 1.396(6)
C6 C7 1.522(6)
C7 C8 1.545(6)
C9 N1 1.337(5)
C9 C10 1.404(6)
C10 C11 1.360(7)
C11 C12 1.412(7)
C12 C20 1.413(6)
C12 C13 1.426(6)
C13 C14 1.347(7)
C14 C15 1.430(7)
C15 C19 1.389(5)
C15 C16 1.426(7)
C16 C17 1.344(8)
C17 N2 1.384(5)
C18 N2 1.355(5)
C18 C19 1.415(6)
C19 C20 1.427(6)
C20 N1 1.361(5)
C21 N2 1.501(6)
C21 C22 1.509(6)
C22 C23 1.382(7)
C22 C27 1.398(7)
C23 C24 1.387(7)
C24 C25 1.399(8)
C25 C26 1.374(9)
C26 C27 1.390(8)
C28 C29 1.364(9)
C28 C35 1.518(8)
C29 C30 1.508(9)
C30 C31 1.479(10)
C31 C32 1.522(9)
C32 C33 1.403(8)
C33 C34 1.515(9)
C34 C35 1.487(11)
C36 N3 1.333(7)
C36 C37 1.408(9)
C37 C38 1.352(12)
C38 C39 1.376(10)
C39 C47 1.415(7)
C39 C40 1.416(11)
C40 C41 1.364(11)
C41 C42 1.421(8)
C42 C43 1.391(9)
C42 C46 1.400(8)
C43 C44 1.347(9)
C44 N4 1.386(7)
C45 N4 1.346(6)
C45 C46 1.426(6)
C46 C47 1.422(8)
C47 N3 1.364(7)
C48 N4 1.497(6)
C48 C49 1.510(7)
C49 C54 1.369(7)
C49 C50 1.398(8)
C50 C51 1.377(8)
C51 C52 1.378(9)
C52 C53 1.370(9)
C53 C54 1.393(7)
C55 C56 1.370(8)
C55 C62 1.527(7)
C56 C57 1.515(7)
C57 C58 1.516(7)
C58 C59 1.517(6)
C59 C60 1.407(6)
C60 C61 1.506(6)
C61 C62 1.545(7)
C63 N5 1.344(5)
C63 C64 1.381(7)
C64 C65 1.375(7)
C65 C66 1.408(6)
C66 C74 1.401(6)
C66 C67 1.425(6)
C67 C68 1.355(7)
C68 C69 1.428(6)
C69 C73 1.404(5)
C69 C70 1.417(6)
C70 C71 1.345(7)
C71 N6 1.377(6)
C72 N6 1.352(5)
C72 C73 1.423(5)
C73 C74 1.425(5)
C74 N5 1.369(5)
C75 N6 1.491(6)
C75 C76 1.511(7)
C76 C81 1.387(7)
C76 C77 1.389(8)
C77 C78 1.382(9)
C78 C79 1.372(11)
C79 C80 1.375(10)
C80 C81 1.407(8)
C82 C83 1.447(11)
C83 N7 1.137(10)
F1 Sb1 1.848(5)
F2 Sb1 1.864(5)
F3 Sb1 1.808(8)
F4 Sb1 1.796(5)
F5 Sb1 1.876(5)
F6 Sb1 1.821(7)
F7 Sb2 1.874(4)
F8 Sb2 1.838(4)
F9 Sb2 1.862(3)
F10 Sb2 1.818(4)
F11 Sb2 1.871(4)
F12 Sb2 1.862(3)
F13 Sb3 1.867(3)
F14 Sb3 1.878(3)
F15 Sb3 1.866(3)
F16 Sb3 1.869(3)
F17 Sb3 1.869(3)
F18 Sb3 1.872(3)
